data_4119809
loop_
_publ_author_name
'Masayoshi Takase'
'Tomoyuki Narita'
'Wataru Fujita'
'Motoko S. Asano'
'Tohru Nishinaga'
'Hiroaki Benten'
'Kenji Yoza'
'Klaus M\"ullen'

_publ_section_title
;
 Pyrrole-Fused Azacoronene Family: The Influence of Replacement with
 Dialkoxybenzenes on the Optical and Electronic Properties in Neutral and
 Oxidized States
;
_journal_name_full 'Journal of the American Chemical Society'
_journal_page_first 8031
_journal_page_last 8040
_journal_paper_doi 10.1021/ja402371f
_journal_volume 135
_journal_year 2013
_chemical_formula_sum 'C106 H70 F24 N4 O4'
_chemical_formula_weight 1919.66
_chemical_name_common 3a
_chemical_name_systematic
; 
 ? 
;
_space_group_IT_number 15
_symmetry_cell_setting monoclinic
_symmetry_space_group_name_Hall '-C 2yc'
_symmetry_space_group_name_H-M 'C 1 2/c 1'
_atom_sites_solution_hydrogens geom
_atom_sites_solution_primary direct
_atom_sites_solution_secondary difmap
_audit_creation_method SHELXL-97
_cell_angle_alpha 90.00
_cell_angle_beta 125.87(3)
_cell_angle_gamma 90.00
_cell_formula_units_Z 4
_cell_length_a 18.648(4)
_cell_length_b 38.150(8)
_cell_length_c 15.294(3)
_cell_measurement_temperature 123
_cell_volume 8817(5)
_computing_cell_refinement 'Bruker SMART'
_computing_data_collection 'Bruker SMART'
_computing_data_reduction 'Bruker SAINT'
_computing_molecular_graphics 'Bruker XSHELL'
_computing_publication_material 'XCIF (Bruker AXS, 2001)'
_computing_structure_refinement 'SHELXL-97 (Sheldrick, 1997)'
_computing_structure_solution 'SHELXS-97 (Sheldrick, 1997)'
_diffrn_ambient_temperature 123
_diffrn_detector_area_resol_mean 8.366
_diffrn_measured_fraction_theta_full 0.997
_diffrn_measured_fraction_theta_max 0.997
_diffrn_measurement_device_type 'Bruker SMART CCD area detector system'
_diffrn_measurement_method 'omega scan'
_diffrn_radiation_monochromator graphite
_diffrn_radiation_source 'fine-focus sealed tube'
_diffrn_radiation_type MoK\a
_diffrn_radiation_wavelength 0.71073
_diffrn_reflns_av_R_equivalents 0.1466
_diffrn_reflns_av_sigmaI/netI 0.1578
_diffrn_reflns_limit_h_max 20
_diffrn_reflns_limit_h_min -20
_diffrn_reflns_limit_k_max 37
_diffrn_reflns_limit_k_min -42
_diffrn_reflns_limit_l_max 17
_diffrn_reflns_limit_l_min -15
_diffrn_reflns_number 19072
_diffrn_reflns_theta_full 23.31
_diffrn_reflns_theta_max 23.31
_diffrn_reflns_theta_min 1.96
_exptl_absorpt_coefficient_mu 0.123
_exptl_absorpt_correction_T_max 0.9975
_exptl_absorpt_correction_T_min 0.9641
_exptl_absorpt_correction_type empirical
_exptl_absorpt_process_details
;
SADABS Sheldrick 1996
;
_exptl_crystal_colour yellow
_exptl_crystal_density_diffrn 1.446
_exptl_crystal_description prism
_exptl_crystal_F_000 3928
_exptl_crystal_size_max 0.30
_exptl_crystal_size_mid 0.20
_exptl_crystal_size_min 0.02
_refine_diff_density_max 0.515
_refine_diff_density_min -0.304
_refine_diff_density_rms 0.063
_refine_ls_extinction_method none
_refine_ls_goodness_of_fit_ref 0.905
_refine_ls_hydrogen_treatment constr
_refine_ls_matrix_type full
_refine_ls_number_parameters 683
_refine_ls_number_reflns 6371
_refine_ls_number_restraints 72
_refine_ls_restrained_S_all 0.915
_refine_ls_R_factor_all 0.1743
_refine_ls_R_factor_gt 0.0665
_refine_ls_shift/su_max 0.000
_refine_ls_shift/su_mean 0.000
_refine_ls_structure_factor_coef Fsqd
_refine_ls_weighting_details 'calc w=1/[\s^2^(Fo^2^)+(0.0948P)^2^+0.0000P] where P=(Fo^2^+2Fc^2^)/3'
_refine_ls_weighting_scheme calc
_refine_ls_wR_factor_gt 0.1457
_refine_ls_wR_factor_ref 0.1915
_reflns_number_gt 2983
_reflns_number_total 6371
_reflns_threshold_expression >2sigma(I)
_cod_data_source_file ja402371f_si_001.cif
_cod_data_source_block 3a
_cod_original_cell_volume 8817(3)
_cod_original_sg_symbol_H-M 'C 1 2/c 1 '
_cod_database_code 4119809

loop_
_symmetry_equiv_pos_as_xyz
'x, y, z'
'-x, y, -z+1/2'
'x+1/2, y+1/2, z'
'-x+1/2, y+1/2, -z+1/2'
'-x, -y, -z'
'x, -y, z-1/2'
'-x+1/2, -y+1/2, -z'
'x+1/2, -y+1/2, z-1/2'

loop_
_atom_site_label
_atom_site_type_symbol
_atom_site_fract_x
_atom_site_fract_y
_atom_site_fract_z
_atom_site_U_iso_or_equiv
_atom_site_adp_type
_atom_site_occupancy
_atom_site_symmetry_multiplicity
_atom_site_calc_flag
_atom_site_refinement_flags
_atom_site_disorder_assembly
_atom_site_disorder_group
F1A F 0.2037(8) -0.1948(3) 0.8304(12) 0.079(3) Uani 0.72(3) 1 d PU A 1
F2A F 0.2787(11) -0.2089(3) 0.7714(10) 0.080(4) Uani 0.72(3) 1 d PU A 1
F3A F 0.3376(7) -0.1791(3) 0.9132(8) 0.085(4) Uani 0.72(3) 1 d PU A 1
F1B F 0.232(2) -0.2123(6) 0.7450(18) 0.062(7) Uani 0.28(3) 1 d PU A 2
F2B F 0.3521(14) -0.1890(6) 0.868(3) 0.075(8) Uani 0.28(3) 1 d PU A 2
F3B F 0.239(2) -0.1866(6) 0.870(2) 0.056(7) Uani 0.28(3) 1 d PU A 2
F4 F 0.4772(2) -0.02135(11) 1.1309(3) 0.0577(11) Uani 1 1 d . . .
F5 F 0.3601(2) -0.02318(12) 1.1263(3) 0.0723(13) Uani 1 1 d . . .
F6 F 0.4097(3) -0.06970(12) 1.1060(3) 0.0801(14) Uani 1 1 d . . .
F7A F 0.4227(8) 0.1062(3) 1.1142(5) 0.082(5) Uani 0.74(2) 1 d PU B 1
F8A F 0.3986(5) 0.0538(4) 1.1320(5) 0.073(3) Uani 0.74(2) 1 d PU B 1
F9A F 0.5083(7) 0.0683(4) 1.1243(8) 0.057(3) Uani 0.74(2) 1 d PU B 1
F7B F 0.467(2) 0.1132(7) 1.0992(17) 0.082(9) Uani 0.26(2) 1 d PU B 2
F8B F 0.3943(12) 0.0793(10) 1.1303(13) 0.051(8) Uani 0.26(2) 1 d PU B 2
F9B F 0.489(2) 0.0525(9) 1.127(2) 0.067(10) Uani 0.26(2) 1 d PU B 2
F10 F 0.4859(3) 0.20249(12) 0.8658(4) 0.114(2) Uani 1 1 d . . .
F11 F 0.4080(3) 0.23944(12) 0.7461(4) 0.0979(17) Uani 1 1 d . . .
F12 F 0.3910(3) 0.23133(12) 0.8695(4) 0.0930(16) Uani 1 1 d . . .
C1 C 0.0000 0.09752(18) 0.2500 0.0196(18) Uani 1 2 d S . .
C2 C 0.0446(3) 0.04057(13) 0.3463(4) 0.0189(12) Uani 1 1 d . . .
C3 C 0.0460(3) 0.00459(13) 0.3460(4) 0.0192(12) Uani 1 1 d . . .
C4 C 0.0000 0.05972(17) 0.2500 0.0147(16) Uani 1 2 d S . .
C5 C 0.1035(3) 0.09458(13) 0.4522(4) 0.0215(13) Uani 1 1 d . . .
C6 C 0.1424(3) 0.04158(13) 0.5434(4) 0.0193(13) Uani 1 1 d . . .
C7 C 0.1011(3) -0.04923(13) 0.4515(4) 0.0227(13) Uani 1 1 d . . .
C8 C 0.1430(3) 0.00365(13) 0.5435(4) 0.0204(13) Uani 1 1 d . . .
C9 C 0.0509(4) 0.11558(13) 0.3517(4) 0.0234(13) Uani 1 1 d . . .
C10 C 0.1798(3) -0.02358(13) 0.6189(4) 0.0221(13) Uani 1 1 d . . .
C11 C 0.1542(3) -0.05646(13) 0.5629(4) 0.0216(13) Uani 1 1 d . . .
C12 C 0.1888(3) 0.06829(13) 0.6187(4) 0.0218(13) Uani 1 1 d . . .
C13 C 0.1657(3) 0.10108(13) 0.5613(4) 0.0204(13) Uani 1 1 d . . .
C14 C 0.2701(4) -0.09675(14) 0.7003(4) 0.0285(14) Uani 1 1 d . . .
H14 H 0.3132 -0.0807 0.7101 0.034 Uiso 1 1 calc R . .
C15 C 0.2973(4) -0.12641(15) 0.7643(4) 0.0359(15) Uani 1 1 d . . .
H15 H 0.3583 -0.1302 0.8194 0.043 Uiso 1 1 calc R . .
C16 C 0.1808(3) -0.08992(13) 0.6221(4) 0.0208(13) Uani 1 1 d . . .
C17 C 0.1196(4) -0.11441(14) 0.6073(4) 0.0312(14) Uani 1 1 d . . .
H17 H 0.0584 -0.1104 0.5539 0.037 Uiso 1 1 calc R . .
C18 C 0.1461(4) -0.14442(15) 0.6687(5) 0.0400(16) Uani 1 1 d . . .
H18 H 0.1033 -0.1610 0.6570 0.048 Uiso 1 1 calc R . .
C19 C 0.2353(4) -0.15047(15) 0.7476(5) 0.0358(16) Uani 1 1 d . A .
C20 C 0.2632(6) -0.18307(18) 0.8134(6) 0.0522(19) Uani 1 1 d . . .
C21 C 0.2343(3) -0.02230(13) 0.7379(4) 0.0206(12) Uani 1 1 d . . .
C22 C 0.3399(4) -0.02924(14) 0.9607(4) 0.0278(14) Uani 1 1 d . . .
C23 C 0.3231(4) -0.01287(13) 0.7984(4) 0.0251(14) Uani 1 1 d . . .
H23 H 0.3478 -0.0039 0.7636 0.030 Uiso 1 1 calc R . .
C24 C 0.3756(4) -0.01658(14) 0.9096(4) 0.0303(14) Uani 1 1 d . . .
H24 H 0.4364 -0.0104 0.9508 0.036 Uiso 1 1 calc R . .
C25 C 0.1995(4) -0.03431(14) 0.7915(4) 0.0284(14) Uani 1 1 d . . .
H25 H 0.1385 -0.0401 0.7509 0.034 Uiso 1 1 calc R . .
C26 C 0.2514(4) -0.03801(16) 0.9022(4) 0.0380(16) Uani 1 1 d . . .
H26 H 0.2266 -0.0464 0.9376 0.046 Uiso 1 1 calc R . .
C27 C 0.3963(4) -0.03507(18) 1.0804(5) 0.0423(17) Uani 1 1 d . . .
C28 C 0.2515(4) 0.06627(13) 0.7386(4) 0.0222(13) Uani 1 1 d . . .
C29 C 0.3397(4) 0.07528(14) 0.7893(4) 0.0272(14) Uani 1 1 d . . .
H29 H 0.3612 0.0797 0.7473 0.033 Uiso 1 1 calc R . .
C30 C 0.3959(4) 0.07784(14) 0.8996(4) 0.0328(15) Uani 1 1 d . . .
H30 H 0.4562 0.0840 0.9337 0.039 Uiso 1 1 calc R . .
C31 C 0.3652(4) 0.07150(15) 0.9615(4) 0.0325(15) Uani 1 1 d . B .
C32 C 0.2213(4) 0.05952(14) 0.8005(4) 0.0298(14) Uani 1 1 d . . .
H32 H 0.1612 0.0531 0.7664 0.036 Uiso 1 1 calc R . .
C33 C 0.2780(4) 0.06194(14) 0.9118(4) 0.0339(15) Uani 1 1 d . . .
H33 H 0.2569 0.0570 0.9540 0.041 Uiso 1 1 calc R . .
C34 C 0.4257(5) 0.0755(2) 1.0829(5) 0.051(2) Uani 1 1 d . . .
C35 C 0.2890(4) 0.17216(14) 0.7708(4) 0.0375(16) Uani 1 1 d . . .
H35 H 0.2962 0.1804 0.8342 0.045 Uiso 1 1 calc R . .
C36 C 0.2178(4) 0.13319(12) 0.6175(4) 0.0242(13) Uani 1 1 d . . .
C37 C 0.3380(4) 0.18678(15) 0.7393(5) 0.0373(16) Uani 1 1 d . . .
C38 C 0.2674(4) 0.14893(14) 0.5871(4) 0.0327(15) Uani 1 1 d . . .
H38 H 0.2600 0.1410 0.5234 0.039 Uiso 1 1 calc R . .
C39 C 0.3267(4) 0.17558(15) 0.6454(5) 0.0403(16) Uani 1 1 d . . .
H39 H 0.3591 0.1860 0.6221 0.048 Uiso 1 1 calc R . .
C40 C 0.2292(4) 0.14542(14) 0.7105(4) 0.0301(14) Uani 1 1 d . . .
H40 H 0.1957 0.1354 0.7329 0.036 Uiso 1 1 calc R . .
C41 C 0.4049(5) 0.21456(19) 0.8056(6) 0.061(2) Uani 1 1 d . . .
C42 C 0.0000 -0.01467(17) 0.2500 0.0195(18) Uani 1 2 d S . .
C43 C 0.0000 -0.05181(18) 0.2500 0.0191(18) Uani 1 2 d S . .
C44 C 0.0549(3) -0.06971(13) 0.3509(4) 0.0225(13) Uani 1 1 d . . .
C45 C 0.0629(4) -0.10608(14) 0.3440(4) 0.0264(14) Uani 1 1 d . . .
C46 C 0.1528(4) -0.15773(15) 0.4249(4) 0.0369(16) Uani 1 1 d . . .
H46A H 0.1385 -0.1625 0.3527 0.044 Uiso 1 1 calc R . .
H46B H 0.1164 -0.1734 0.4359 0.044 Uiso 1 1 calc R . .
C47 C 0.2744(4) -0.20240(15) 0.5202(5) 0.0474(18) Uani 1 1 d . . .
H47A H 0.2530 -0.2115 0.4481 0.057 Uiso 1 1 calc R . .
H47B H 0.2449 -0.2159 0.5460 0.057 Uiso 1 1 calc R . .
C48 C 0.2492(4) -0.16423(15) 0.5104(5) 0.0371(16) Uani 1 1 d . . .
H48A H 0.2642 -0.1560 0.5806 0.045 Uiso 1 1 calc R . .
H48B H 0.2845 -0.1504 0.4934 0.045 Uiso 1 1 calc R . .
C49 C 0.3740(5) -0.20792(18) 0.5975(6) 0.066(2) Uani 1 1 d . . .
H49A H 0.4031 -0.1960 0.5695 0.099 Uiso 1 1 calc R . .
H49B H 0.3871 -0.2330 0.6044 0.099 Uiso 1 1 calc R . .
H49C H 0.3957 -0.1983 0.6684 0.099 Uiso 1 1 calc R . .
C50 C 0.0000 0.16903(18) 0.2500 0.0255(19) Uani 1 2 d S . .
H50 H 0.0000 0.1939 0.2500 0.031 Uiso 1 2 calc SR . .
C51 C 0.0438(4) 0.15167(13) 0.3476(4) 0.0239(13) Uani 1 1 d . . .
C52 C 0.0707(4) 0.20691(14) 0.4381(4) 0.0359(15) Uani 1 1 d . . .
H52A H 0.0086 0.2140 0.3833 0.043 Uiso 1 1 calc R . .
H52B H 0.1078 0.2170 0.4175 0.043 Uiso 1 1 calc R . .
C53 C 0.1012(4) 0.22033(14) 0.5469(4) 0.0317(15) Uani 1 1 d . . .
H53A H 0.1010 0.2463 0.5454 0.038 Uiso 1 1 calc R . .
H53B H 0.1629 0.2126 0.6007 0.038 Uiso 1 1 calc R . .
C54 C 0.0735(4) 0.22541(16) 0.6881(5) 0.0452(17) Uani 1 1 d . . .
H54A H 0.1354 0.2194 0.7446 0.068 Uiso 1 1 calc R . .
H54B H 0.0359 0.2170 0.7091 0.068 Uiso 1 1 calc R . .
H54C H 0.0676 0.2509 0.6786 0.068 Uiso 1 1 calc R . .
C55 C 0.0452(4) 0.20822(15) 0.5832(5) 0.0386(16) Uani 1 1 d . . .
H55A H 0.0503 0.1825 0.5927 0.046 Uiso 1 1 calc R . .
H55B H -0.0176 0.2139 0.5266 0.046 Uiso 1 1 calc R . .
C56 C 0.0000 -0.12396(19) 0.2500 0.0262(19) Uani 1 2 d S . .
H56 H 0.0000 -0.1489 0.2500 0.031 Uiso 1 2 calc SR . .
N1 N 0.0909(3) 0.05852(10) 0.4432(3) 0.0195(10) Uani 1 1 d . . .
N2 N 0.0949(3) -0.01306(10) 0.4429(3) 0.0215(11) Uani 1 1 d . . .
O1 O 0.1340(2) -0.12176(9) 0.4320(3) 0.0321(10) Uani 1 1 d . . .
O2 O 0.0777(2) 0.16907(8) 0.4422(3) 0.0285(9) Uani 1 1 d . . .

loop_
_atom_site_aniso_label
_atom_site_aniso_U_11
_atom_site_aniso_U_22
_atom_site_aniso_U_33
_atom_site_aniso_U_23
_atom_site_aniso_U_13
_atom_site_aniso_U_12
F1A 0.072(6) 0.071(5) 0.094(7) 0.047(5) 0.048(5) 0.004(4)
F2A 0.112(8) 0.055(5) 0.079(6) 0.033(4) 0.060(6) 0.039(6)
F3A 0.088(6) 0.066(5) 0.051(5) 0.034(4) 0.013(4) 0.009(4)
F1B 0.065(12) 0.037(9) 0.059(9) 0.002(6) 0.022(8) -0.002(8)
F2B 0.064(11) 0.051(10) 0.079(12) 0.033(8) 0.025(8) 0.012(7)
F3B 0.073(12) 0.060(10) 0.049(10) 0.017(7) 0.043(8) 0.011(8)
F4 0.024(2) 0.114(3) 0.024(2) -0.0028(19) 0.0072(18) -0.009(2)
F5 0.040(2) 0.151(4) 0.021(2) -0.002(2) 0.0152(19) 0.013(3)
F6 0.090(3) 0.083(3) 0.038(3) 0.022(2) 0.021(2) 0.010(3)
F7A 0.083(8) 0.080(6) 0.030(4) -0.022(4) 0.005(4) 0.030(6)
F8A 0.079(5) 0.102(9) 0.028(3) 0.003(4) 0.025(3) -0.004(5)
F9A 0.025(4) 0.106(8) 0.025(3) -0.007(4) 0.006(3) 0.007(5)
F7B 0.075(15) 0.114(15) 0.043(10) -0.037(9) 0.027(10) -0.043(12)
F8B 0.040(10) 0.082(19) 0.034(9) -0.004(10) 0.024(8) 0.007(11)
F9B 0.046(16) 0.088(17) 0.031(10) -0.008(11) 0.001(10) 0.041(13)
F10 0.039(3) 0.083(4) 0.119(4) -0.039(3) -0.009(3) -0.017(3)
F11 0.113(4) 0.072(3) 0.086(4) -0.026(3) 0.046(3) -0.055(3)
F12 0.105(4) 0.086(3) 0.089(4) -0.060(3) 0.058(3) -0.055(3)
C1 0.020(5) 0.017(4) 0.023(4) 0.000 0.013(4) 0.000
C2 0.011(3) 0.022(3) 0.016(3) -0.003(2) 0.004(3) -0.003(3)
C3 0.015(3) 0.019(3) 0.019(3) 0.005(2) 0.007(3) 0.004(3)
C4 0.011(4) 0.013(4) 0.017(4) 0.000 0.007(4) 0.000
C5 0.015(3) 0.024(3) 0.021(3) 0.002(2) 0.008(3) 0.001(2)
C6 0.012(3) 0.026(3) 0.016(3) 0.004(2) 0.006(3) 0.002(3)
C7 0.019(3) 0.021(3) 0.025(3) -0.002(2) 0.011(3) -0.001(3)
C8 0.019(3) 0.023(3) 0.018(3) -0.003(2) 0.010(3) -0.004(3)
C9 0.020(3) 0.029(3) 0.017(3) -0.002(2) 0.009(3) -0.001(3)
C10 0.013(3) 0.027(3) 0.017(3) 0.002(2) 0.004(3) 0.002(3)
C11 0.015(3) 0.023(3) 0.019(3) -0.001(2) 0.005(3) 0.001(2)
C12 0.018(3) 0.028(3) 0.018(3) -0.004(2) 0.010(3) -0.001(3)
C13 0.016(3) 0.024(3) 0.018(3) -0.001(2) 0.007(3) 0.000(2)
C14 0.026(4) 0.028(3) 0.031(4) 0.003(3) 0.017(3) -0.004(3)
C15 0.030(4) 0.036(4) 0.027(4) 0.007(3) 0.008(3) 0.011(3)
C16 0.017(3) 0.022(3) 0.019(3) 0.003(2) 0.008(3) 0.002(3)
C17 0.029(4) 0.028(3) 0.032(4) 0.006(3) 0.015(3) 0.000(3)
C18 0.039(4) 0.035(4) 0.055(4) 0.004(3) 0.032(4) -0.004(3)
C19 0.045(5) 0.028(4) 0.036(4) 0.007(3) 0.025(4) 0.004(3)
C20 0.066(6) 0.036(5) 0.060(6) 0.014(4) 0.040(5) 0.014(4)
C21 0.012(3) 0.023(3) 0.019(3) 0.000(2) 0.005(3) 0.003(3)
C22 0.026(4) 0.041(4) 0.020(3) 0.005(2) 0.015(3) 0.003(3)
C23 0.028(4) 0.026(3) 0.020(3) 0.000(2) 0.013(3) -0.002(3)
C24 0.012(3) 0.046(4) 0.024(3) -0.001(3) 0.006(3) -0.005(3)
C25 0.017(3) 0.044(4) 0.026(4) 0.008(3) 0.013(3) 0.006(3)
C26 0.026(4) 0.064(5) 0.026(4) 0.004(3) 0.016(3) 0.000(3)
C27 0.028(4) 0.063(5) 0.031(4) -0.003(3) 0.015(4) 0.002(4)
C28 0.021(4) 0.021(3) 0.017(3) -0.004(2) 0.007(3) 0.001(3)
C29 0.024(4) 0.034(3) 0.020(3) 0.000(2) 0.010(3) 0.006(3)
C30 0.020(4) 0.044(4) 0.024(4) -0.006(3) 0.007(3) 0.004(3)
C31 0.021(4) 0.044(4) 0.020(3) -0.005(3) 0.004(3) 0.009(3)
C32 0.023(4) 0.039(4) 0.023(3) 0.000(3) 0.011(3) 0.003(3)
C33 0.035(4) 0.048(4) 0.023(4) 0.005(3) 0.019(3) 0.005(3)
C34 0.030(5) 0.082(6) 0.025(4) -0.002(4) 0.008(4) 0.023(4)
C35 0.045(4) 0.028(4) 0.024(3) -0.007(3) 0.011(3) 0.003(3)
C36 0.025(4) 0.012(3) 0.024(3) -0.002(2) 0.008(3) 0.001(3)
C37 0.027(4) 0.030(4) 0.037(4) -0.008(3) 0.009(3) -0.006(3)
C38 0.029(4) 0.031(4) 0.031(4) -0.006(3) 0.014(3) -0.004(3)
C39 0.031(4) 0.032(4) 0.050(4) -0.005(3) 0.020(4) -0.008(3)
C40 0.031(4) 0.026(3) 0.024(3) -0.001(2) 0.011(3) 0.006(3)
C41 0.051(6) 0.047(5) 0.046(5) -0.012(4) 0.007(4) -0.006(4)
C42 0.019(5) 0.016(5) 0.025(5) 0.000 0.014(4) 0.000
C43 0.013(4) 0.026(5) 0.021(4) 0.000 0.012(4) 0.000
C44 0.021(3) 0.023(3) 0.022(3) -0.005(2) 0.011(3) -0.002(3)
C45 0.026(4) 0.027(4) 0.020(3) 0.004(3) 0.010(3) -0.002(3)
C46 0.043(4) 0.031(4) 0.031(4) 0.002(3) 0.019(3) 0.009(3)
C47 0.044(5) 0.043(4) 0.045(4) 0.006(3) 0.020(4) 0.014(3)
C48 0.033(4) 0.039(4) 0.034(4) 0.001(3) 0.017(3) 0.007(3)
C49 0.061(6) 0.064(5) 0.063(5) 0.012(4) 0.031(5) 0.027(4)
C50 0.035(5) 0.013(4) 0.023(5) 0.000 0.014(4) 0.000
C51 0.024(3) 0.022(3) 0.019(3) -0.007(2) 0.009(3) -0.003(3)
C52 0.045(4) 0.024(3) 0.033(4) 0.001(3) 0.020(3) 0.000(3)
C53 0.034(4) 0.021(3) 0.028(3) -0.004(2) 0.012(3) -0.002(3)
C54 0.053(4) 0.055(4) 0.035(4) -0.001(3) 0.030(4) 0.002(4)
C55 0.039(4) 0.035(4) 0.037(4) 0.000(3) 0.020(3) 0.003(3)
C56 0.027(5) 0.014(4) 0.024(5) 0.000 0.008(4) 0.000
N1 0.019(3) 0.019(3) 0.017(3) -0.0013(18) 0.009(2) -0.002(2)
N2 0.018(3) 0.023(3) 0.019(3) 0.0010(19) 0.008(2) 0.002(2)
O1 0.030(2) 0.025(2) 0.026(2) 0.0006(16) 0.008(2) 0.0051(19)
O2 0.035(2) 0.020(2) 0.022(2) -0.0024(15) 0.0115(19) 0.0005(18)

loop_
_atom_type_symbol
_atom_type_description
_atom_type_scat_dispersion_real
_atom_type_scat_dispersion_imag
_atom_type_scat_source
C C 0.0033 0.0016 'International Tables Vol C Tables 4.2.6.8 and 6.1.1.4'
H H 0.0000 0.0000 'International Tables Vol C Tables 4.2.6.8 and 6.1.1.4'
F F 0.0171 0.0103 'International Tables Vol C Tables 4.2.6.8 and 6.1.1.4'
N N 0.0061 0.0033 'International Tables Vol C Tables 4.2.6.8 and 6.1.1.4'
O O 0.0106 0.0060 'International Tables Vol C Tables 4.2.6.8 and 6.1.1.4'

loop_
_geom_angle_atom_site_label_1
_geom_angle_atom_site_label_2
_geom_angle_atom_site_label_3
_geom_angle
_geom_angle_site_symmetry_1
_geom_angle_site_symmetry_3
C9 C1 C9 122.7(6) . 2
C9 C1 C4 118.6(3) . .
C9 C1 C4 118.6(3) 2 .
C3 C2 N1 119.8(4) . .
C3 C2 C4 121.3(5) . .
N1 C2 C4 118.8(5) . .
C2 C3 N2 119.2(5) . .
C2 C3 C42 121.8(5) . .
N2 C3 C42 119.0(5) . .
C2 C4 C2 117.1(6) 2 .
C2 C4 C1 121.5(3) 2 .
C2 C4 C1 121.5(3) . .
C13 C5 N1 105.7(4) . .
C13 C5 C9 136.8(5) . .
N1 C5 C9 117.5(4) . .
C12 C6 N1 105.2(4) . .
C12 C6 C8 136.8(5) . .
N1 C6 C8 117.5(4) . .
N2 C7 C11 105.7(4) . .
N2 C7 C44 117.7(4) . .
C11 C7 C44 136.6(5) . .
C10 C8 N2 104.9(4) . .
C10 C8 C6 138.1(5) . .
N2 C8 C6 117.0(4) . .
C51 C9 C1 116.3(5) . .
C51 C9 C5 125.0(5) . .
C1 C9 C5 118.6(5) . .
C8 C10 C11 109.0(4) . .
C8 C10 C21 130.0(5) . .
C11 C10 C21 120.9(4) . .
C7 C11 C10 107.7(4) . .
C7 C11 C16 131.2(4) . .
C10 C11 C16 121.1(4) . .
C6 C12 C13 108.2(4) . .
C6 C12 C28 129.6(5) . .
C13 C12 C28 122.2(4) . .
C5 C13 C12 108.6(4) . .
C5 C13 C36 130.3(5) . .
C12 C13 C36 120.2(4) . .
C15 C14 C16 121.3(5) . .
C15 C14 H14 119.4 . .
C16 C14 H14 119.4 . .
C19 C15 C14 119.6(6) . .
C19 C15 H15 120.2 . .
C14 C15 H15 120.2 . .
C17 C16 C14 118.0(5) . .
C17 C16 C11 122.3(5) . .
C14 C16 C11 119.6(5) . .
C18 C17 C16 121.1(6) . .
C18 C17 H17 119.4 . .
C16 C17 H17 119.4 . .
C17 C18 C19 120.0(6) . .
C17 C18 H18 120.0 . .
C19 C18 H18 120.0 . .
C15 C19 C18 119.9(5) . .
C15 C19 C20 120.5(6) . .
C18 C19 C20 119.6(6) . .
F3B C20 F2A 124.2(13) . .
F3B C20 F3A 76.3(14) . .
F2A C20 F3A 105.4(8) . .
F3B C20 F1A 29.1(12) . .
F2A C20 F1A 106.9(9) . .
F3A C20 F1A 103.7(8) . .
F3B C20 F2B 111.8(16) . .
F2A C20 F2B 68.7(12) . .
F3A C20 F2B 41.1(12) . .
F1A C20 F2B 131.5(12) . .
F3B C20 F1B 106.3(16) . .
F2A C20 F1B 31.2(10) . .
F3A C20 F1B 129.9(12) . .
F1A C20 F1B 81.2(12) . .
F2B C20 F1B 98.9(14) . .
F3B C20 C19 117.0(12) . .
F2A C20 C19 112.9(7) . .
F3A C20 C19 113.3(7) . .
F1A C20 C19 113.8(7) . .
F2B C20 C19 111.7(10) . .
F1B C20 C19 109.4(11) . .
C25 C21 C23 118.6(5) . .
C25 C21 C10 119.6(5) . .
C23 C21 C10 121.4(5) . .
C24 C22 C26 120.6(5) . .
C24 C22 C27 121.1(5) . .
C26 C22 C27 118.2(5) . .
C24 C23 C21 120.1(5) . .
C24 C23 H23 120.0 . .
C21 C23 H23 120.0 . .
C22 C24 C23 120.2(5) . .
C22 C24 H24 119.9 . .
C23 C24 H24 119.9 . .
C26 C25 C21 121.7(5) . .
C26 C25 H25 119.2 . .
C21 C25 H25 119.2 . .
C25 C26 C22 118.8(5) . .
C25 C26 H26 120.6 . .
C22 C26 H26 120.6 . .
F5 C27 F4 108.5(5) . .
F5 C27 F6 104.3(5) . .
F4 C27 F6 105.1(5) . .
F5 C27 C22 112.9(5) . .
F4 C27 C22 113.3(5) . .
F6 C27 C22 112.1(5) . .
C32 C28 C29 119.3(5) . .
C32 C28 C12 120.8(5) . .
C29 C28 C12 119.5(5) . .
C30 C29 C28 120.4(5) . .
C30 C29 H29 119.8 . .
C28 C29 H29 119.8 . .
C29 C30 C31 120.2(6) . .
C29 C30 H30 119.9 . .
C31 C30 H30 119.9 . .
C33 C31 C30 119.7(5) . .
C33 C31 C34 119.6(6) . .
C30 C31 C34 120.7(6) . .
C28 C32 C33 120.5(6) . .
C28 C32 H32 119.7 . .
C33 C32 H32 119.7 . .
C31 C33 C32 119.9(5) . .
C31 C33 H33 120.1 . .
C32 C33 H33 120.1 . .
F8B C34 F7A 60.7(14) . .
F8B C34 F9B 113.3(19) . .
F7A C34 F9B 130.7(16) . .
F8B C34 F9A 126.7(11) . .
F7A C34 F9A 107.9(9) . .
F9B C34 F9A 31.8(16) . .
F8B C34 F8A 43.4(15) . .
F7A C34 F8A 103.4(8) . .
F9B C34 F8A 80.2(18) . .
F9A C34 F8A 108.1(7) . .
F8B C34 C31 119.0(10) . .
F7A C34 C31 112.7(6) . .
F9B C34 C31 111.4(15) . .
F9A C34 C31 113.3(7) . .
F8A C34 C31 110.8(7) . .
F8B C34 F7B 99.3(16) . .
F7A C34 F7B 39.7(9) . .
F9B C34 F7B 108.9(18) . .
F9A C34 F7B 77.8(12) . .
F8A C34 F7B 138.6(11) . .
C31 C34 F7B 103.3(9) . .
C37 C35 C40 120.3(5) . .
C37 C35 H35 119.9 . .
C40 C35 H35 119.9 . .
C38 C36 C40 117.7(5) . .
C38 C36 C13 120.0(5) . .
C40 C36 C13 121.6(5) . .
C35 C37 C39 120.5(5) . .
C35 C37 C41 120.7(6) . .
C39 C37 C41 118.8(6) . .
C39 C38 C36 122.8(5) . .
C39 C38 H38 118.6 . .
C36 C38 H38 118.6 . .
C38 C39 C37 118.3(6) . .
C38 C39 H39 120.9 . .
C37 C39 H39 120.9 . .
C35 C40 C36 120.5(6) . .
C35 C40 H40 119.8 . .
C36 C40 H40 119.8 . .
F10 C41 F12 107.4(6) . .
F10 C41 F11 103.5(7) . .
F12 C41 F11 105.4(6) . .
F10 C41 C37 112.9(6) . .
F12 C41 C37 113.7(7) . .
F11 C41 C37 113.1(6) . .
C3 C42 C3 116.6(6) . 2
C3 C42 C43 121.7(3) . .
C3 C42 C43 121.7(3) 2 .
C42 C43 C44 118.5(3) . 2
C42 C43 C44 118.5(3) . .
C44 C43 C44 123.0(7) 2 .
C45 C44 C43 115.5(5) . .
C45 C44 C7 125.4(5) . .
C43 C44 C7 119.0(5) . .
O1 C45 C56 123.5(5) . .
O1 C45 C44 116.5(5) . .
C56 C45 C44 119.9(5) . .
O1 C46 C48 108.2(5) . .
O1 C46 H46A 110.1 . .
C48 C46 H46A 110.1 . .
O1 C46 H46B 110.1 . .
C48 C46 H46B 110.1 . .
H46A C46 H46B 108.4 . .
C48 C47 C49 112.2(5) . .
C48 C47 H47A 109.2 . .
C49 C47 H47A 109.2 . .
C48 C47 H47B 109.2 . .
C49 C47 H47B 109.2 . .
H47A C47 H47B 107.9 . .
C46 C48 C47 113.0(5) . .
C46 C48 H48A 109.0 . .
C47 C48 H48A 109.0 . .
C46 C48 H48B 109.0 . .
C47 C48 H48B 109.0 . .
H48A C48 H48B 107.8 . .
C47 C49 H49A 109.5 . .
C47 C49 H49B 109.5 . .
H49A C49 H49B 109.5 . .
C47 C49 H49C 109.5 . .
H49A C49 H49C 109.5 . .
H49B C49 H49C 109.5 . .
C51 C50 C51 122.6(7) 2 .
C51 C50 H50 118.7 2 .
C51 C50 H50 118.7 . .
O2 C51 C50 121.8(5) . .
O2 C51 C9 117.6(4) . .
C50 C51 C9 120.6(5) . .
O2 C52 C53 109.0(4) . .
O2 C52 H52A 109.9 . .
C53 C52 H52A 109.9 . .
O2 C52 H52B 109.9 . .
C53 C52 H52B 109.9 . .
H52A C52 H52B 108.3 . .
C52 C53 C55 114.2(5) . .
C52 C53 H53A 108.7 . .
C55 C53 H53A 108.7 . .
C52 C53 H53B 108.7 . .
C55 C53 H53B 108.7 . .
H53A C53 H53B 107.6 . .
C55 C54 H54A 109.5 . .
C55 C54 H54B 109.5 . .
H54A C54 H54B 109.5 . .
C55 C54 H54C 109.5 . .
H54A C54 H54C 109.5 . .
H54B C54 H54C 109.5 . .
C53 C55 C54 111.7(5) . .
C53 C55 H55A 109.3 . .
C54 C55 H55A 109.3 . .
C53 C55 H55B 109.3 . .
C54 C55 H55B 109.3 . .
H55A C55 H55B 107.9 . .
C45 C56 C45 121.3(7) . 2
C45 C56 H56 119.4 . .
C45 C56 H56 119.4 2 .
C2 N1 C5 124.1(4) . .
C2 N1 C6 122.8(4) . .
C5 N1 C6 112.4(4) . .
C3 N2 C7 123.7(4) . .
C3 N2 C8 123.6(4) . .
C7 N2 C8 112.6(4) . .
C45 O1 C46 119.1(4) . .
C51 O2 C52 117.7(4) . .

loop_
_geom_bond_atom_site_label_1
_geom_bond_atom_site_label_2
_geom_bond_distance
_geom_bond_site_symmetry_2
F1A C20 1.355(12) .
F2A C20 1.299(11) .
F3A C20 1.340(11) .
F1B C20 1.40(2) .
F2B C20 1.37(2) .
F3B C20 1.20(3) .
F4 C27 1.333(7) .
F5 C27 1.309(7) .
F6 C27 1.359(7) .
F7A C34 1.281(9) .
F8A C34 1.398(12) .
F9A C34 1.306(12) .
F7B C34 1.58(3) .
F8B C34 1.180(18) .
F9B C34 1.30(3) .
F10 C41 1.309(8) .
F11 C41 1.341(8) .
F12 C41 1.313(8) .
C1 C9 1.437(6) .
C1 C9 1.437(6) 2
C1 C4 1.442(9) .
C2 C3 1.373(7) .
C2 N1 1.382(6) .
C2 C4 1.400(6) .
C3 N2 1.377(6) .
C3 C42 1.399(6) .
C4 C2 1.400(6) 2
C5 C13 1.387(7) .
C5 N1 1.389(6) .
C5 C9 1.482(7) .
C6 C12 1.394(7) .
C6 N1 1.402(6) .
C6 C8 1.447(7) .
C7 N2 1.385(6) .
C7 C11 1.408(7) .
C7 C44 1.471(7) .
C8 C10 1.397(7) .
C8 N2 1.401(6) .
C9 C51 1.381(7) .
C10 C11 1.434(7) .
C10 C21 1.476(7) .
C11 C16 1.473(7) .
C12 C13 1.442(7) .
C12 C28 1.491(7) .
C13 C36 1.485(7) .
C14 C15 1.383(7) .
C14 C16 1.391(7) .
C14 H14 0.9500 .
C15 C19 1.378(8) .
C15 H15 0.9500 .
C16 C17 1.387(7) .
C17 C18 1.376(7) .
C17 H17 0.9500 .
C18 C19 1.386(8) .
C18 H18 0.9500 .
C19 C20 1.489(8) .
C21 C25 1.388(7) .
C21 C23 1.389(7) .
C22 C24 1.377(7) .
C22 C26 1.380(8) .
C22 C27 1.500(8) .
C23 C24 1.385(7) .
C23 H23 0.9500 .
C24 H24 0.9500 .
C25 C26 1.380(7) .
C25 H25 0.9500 .
C26 H26 0.9500 .
C28 C32 1.378(7) .
C28 C29 1.389(7) .
C29 C30 1.372(7) .
C29 H29 0.9500 .
C30 C31 1.386(8) .
C30 H30 0.9500 .
C31 C33 1.380(8) .
C31 C34 1.512(8) .
C32 C33 1.385(7) .
C32 H32 0.9500 .
C33 H33 0.9500 .
C35 C37 1.377(8) .
C35 C40 1.390(8) .
C35 H35 0.9500 .
C36 C38 1.390(7) .
C36 C40 1.390(7) .
C37 C39 1.390(8) .
C37 C41 1.491(9) .
C38 C39 1.378(8) .
C38 H38 0.9500 .
C39 H39 0.9500 .
C40 H40 0.9500 .
C42 C3 1.399(6) 2
C42 C43 1.417(9) .
C43 C44 1.430(6) 2
C43 C44 1.430(6) .
C44 C45 1.406(7) .
C45 O1 1.355(6) .
C45 C56 1.390(6) .
C46 O1 1.436(6) .
C46 C48 1.500(8) .
C46 H46A 0.9900 .
C46 H46B 0.9900 .
C47 C48 1.510(8) .
C47 C49 1.522(9) .
C47 H47A 0.9900 .
C47 H47B 0.9900 .
C48 H48A 0.9900 .
C48 H48B 0.9900 .
C49 H49A 0.9800 .
C49 H49B 0.9800 .
C49 H49C 0.9800 .
C50 C51 1.380(6) 2
C50 C51 1.380(6) .
C50 H50 0.9500 .
C51 O2 1.365(6) .
C52 O2 1.447(6) .
C52 C53 1.499(7) .
C52 H52A 0.9900 .
C52 H52B 0.9900 .
C53 C55 1.512(7) .
C53 H53A 0.9900 .
C53 H53B 0.9900 .
C54 C55 1.514(7) .
C54 H54A 0.9800 .
C54 H54B 0.9800 .
C54 H54C 0.9800 .
C55 H55A 0.9900 .
C55 H55B 0.9900 .
C56 C45 1.390(6) 2
C56 H56 0.9500 .
